data_4500999
loop_
_publ_author_name
'Alekseev, Evgeny V.'
'Krivovichev, Sergey V.'
'Depmeier, Wulf'

_publ_section_title
;
 Structural Complexity of Barium Uranyl Arsenates: Synthesis, Structure,
 and Topology of Ba4[(UO2)2(As2O7)3], Ba3[(UO2)2(AsO4)2(As2O7)], and
 Ba5Ca[(UO2)8(AsO4)4O8]
;
_journal_issue 7
_journal_name_full 'Crystal Growth &amp; Design'
_journal_page_first 3295
_journal_paper_doi 10.1021/cg200592s
_journal_volume 11
_journal_year 2011
_chemical_formula_moiety Ba3[(UO2)2(AsO4)2(As2O7)]
_chemical_formula_sum 'As4 Ba3 O19 U2'
_chemical_formula_weight 1491.76
_chemical_melting_point ?
_chemical_name_common 'Barium uranyl mixed arsenate'
_chemical_name_systematic
;
 ?
;
_space_group_IT_number 15
_symmetry_cell_setting monoclinic
_symmetry_space_group_name_Hall '-C 2yc'
_symmetry_space_group_name_H-M 'C 1 2/c 1'
_atom_sites_solution_hydrogens none
_atom_sites_solution_primary direct
_atom_sites_solution_secondary difmap
_audit_creation_method SHELXL-97
_cell_angle_alpha 90.00
_cell_angle_beta 95.585(6)
_cell_angle_gamma 90.00
_cell_formula_units_Z 4
_cell_length_a 19.246(2)
_cell_length_b 9.5360(10)
_cell_length_c 9.6190(10)
_cell_measurement_reflns_used 7415
_cell_measurement_temperature 293(2)
_cell_measurement_theta_max 28.11
_cell_measurement_theta_min 0.907
_cell_volume 1757.0(3)
_computing_cell_refinement automar
_computing_data_collection 'MAR CONTROL'
_computing_data_reduction automar
_computing_structure_refinement 'SHELXL-97 (Sheldrick, 1997)'
_computing_structure_solution 'SHELXL-97 (Sheldrick, 1997)'
_diffrn_ambient_temperature 293(2)
_diffrn_measured_fraction_theta_full 0.907
_diffrn_measured_fraction_theta_max 0.907
_diffrn_measurement_device_type 'Mar345 Image Plate'
_diffrn_measurement_method phi-scan
_diffrn_radiation_monochromator graphite
_diffrn_radiation_source 'fine-focus sealed tube'
_diffrn_radiation_type MoK\a
_diffrn_radiation_wavelength 0.71073
_diffrn_reflns_av_R_equivalents 0.0568
_diffrn_reflns_av_sigmaI/netI 0.0471
_diffrn_reflns_limit_h_max 24
_diffrn_reflns_limit_h_min -24
_diffrn_reflns_limit_k_max 12
_diffrn_reflns_limit_k_min -12
_diffrn_reflns_limit_l_max 12
_diffrn_reflns_limit_l_min -12
_diffrn_reflns_number 7415
_diffrn_reflns_theta_full 28.11
_diffrn_reflns_theta_max 28.11
_diffrn_reflns_theta_min 4.24
_exptl_absorpt_coefficient_mu 32.566
_exptl_absorpt_correction_T_max 0.4416
_exptl_absorpt_correction_T_min 0.0845
_exptl_absorpt_correction_type empirical
_exptl_absorpt_process_details sadabs
_exptl_crystal_colour yellowish
_exptl_crystal_density_diffrn 5.639
_exptl_crystal_density_method 'not measured'
_exptl_crystal_description block
_exptl_crystal_F_000 2544
_exptl_crystal_size_max 0.15
_exptl_crystal_size_mid 0.14
_exptl_crystal_size_min 0.03
_refine_diff_density_max 4.169
_refine_diff_density_min -5.969
_refine_diff_density_rms 0.647
_refine_ls_extinction_coef 0.00131(11)
_refine_ls_extinction_expression Fc^*^=kFc[1+0.001xFc^2^\l^3^/sin(2\q)]^-1/4^
_refine_ls_extinction_method SHELXL
_refine_ls_goodness_of_fit_ref 1.097
_refine_ls_hydrogen_treatment none
_refine_ls_matrix_type full
_refine_ls_number_parameters 129
_refine_ls_number_reflns 1946
_refine_ls_number_restraints 0
_refine_ls_restrained_S_all 1.097
_refine_ls_R_factor_all 0.0501
_refine_ls_R_factor_gt 0.0490
_refine_ls_shift/su_max 0.001
_refine_ls_shift/su_mean 0.000
_refine_ls_structure_factor_coef Fsqd
_refine_ls_weighting_details 'calc w=1/[\s^2^(Fo^2^)+(0.0842P)^2^+82.8743P] where P=(Fo^2^+2Fc^2^)/3'
_refine_ls_weighting_scheme calc
_refine_ls_wR_factor_gt 0.1309
_refine_ls_wR_factor_ref 0.1320
_reflns_number_gt 1873
_reflns_number_total 1946
_reflns_threshold_expression >2sigma(I)
_cod_data_source_file cg200592s_si_001.cif
_cod_data_source_block Ba3[(UO2)2(AsO4)2(As2O7)]
_cod_depositor_comments
;
The following automatic conversions were performed:

'_chemical_melting_point' value 'N/A' was changed to '?' - the value
is undefined or not given.

Automatic conversion script
Id: cif_fix_values 1715 2011-07-08 13:25:40Z adriana 
;
_cod_original_sg_symbol_H-M C2/c
_cod_database_code 4500999

loop_
_symmetry_equiv_pos_as_xyz
'x, y, z'
'-x, y, -z+1/2'
'x+1/2, y+1/2, z'
'-x+1/2, y+1/2, -z+1/2'
'-x, -y, -z'
'x, -y, z-1/2'
'-x+1/2, -y+1/2, -z'
'x+1/2, -y+1/2, z-1/2'

loop_
_atom_site_label
_atom_site_type_symbol
_atom_site_fract_x
_atom_site_fract_y
_atom_site_fract_z
_atom_site_U_iso_or_equiv
_atom_site_adp_type
_atom_site_occupancy
_atom_site_symmetry_multiplicity
_atom_site_calc_flag
_atom_site_refinement_flags
U1 U 0.31875(2) 0.03336(4) 0.92320(4) 0.0095(2) Uani 1 1 d .
As1 As 0.31044(6) 0.25041(11) 0.67466(11) 0.0091(3) Uani 1 1 d .
As2 As 0.45864(6) 0.24931(11) 1.09400(11) 0.0101(3) Uani 1 1 d .
Ba1 Ba 0.13119(4) -0.04392(7) 1.10544(7) 0.0129(2) Uani 1 1 d .
Ba2 Ba 0.5000 0.11884(10) 0.7500 0.0177(3) Uani 1 2 d S
O1 O 0.4274(4) 0.0938(9) 1.0295(8) 0.0131(16) Uani 1 1 d .
O2 O 0.2872(5) 0.4159(9) 0.6299(9) 0.0162(16) Uani 1 1 d .
O3 O 0.2480(4) 0.1482(9) 0.7348(9) 0.0139(16) Uani 1 1 d .
O4 O 0.3420(5) 0.1790(9) 0.5331(9) 0.0157(17) Uani 1 1 d .
O5 O 0.2714(5) 0.1101(9) 1.0530(9) 0.0171(18) Uani 1 1 d .
O6 O 0.4029(5) 0.3711(9) 1.1353(9) 0.0175(17) Uani 1 1 d .
O7 O 0.3667(5) -0.0435(9) 0.7934(9) 0.0152(18) Uani 1 1 d .
O8 O 0.3735(5) 0.2558(8) 0.8112(9) 0.0147(16) Uani 1 1 d .
O9 O 0.5171(5) 0.3090(10) 0.9913(10) 0.0221(19) Uani 1 1 d .
O10 O 0.5000 0.1789(13) 1.2500 0.017(2) Uani 1 2 d S

loop_
_atom_site_aniso_label
_atom_site_aniso_U_11
_atom_site_aniso_U_22
_atom_site_aniso_U_33
_atom_site_aniso_U_23
_atom_site_aniso_U_13
_atom_site_aniso_U_12
U1 0.0099(3) 0.0115(3) 0.0072(3) 0.00061(12) 0.00110(17) -0.00079(12)
As1 0.0105(6) 0.0099(5) 0.0069(5) -0.0001(4) 0.0006(4) -0.0002(4)
As2 0.0095(6) 0.0119(5) 0.0088(5) 0.0000(4) 0.0002(4) -0.0002(4)
Ba1 0.0126(4) 0.0160(4) 0.0102(4) -0.0006(2) 0.0019(3) 0.0000(2)
Ba2 0.0189(6) 0.0148(5) 0.0208(5) 0.000 0.0086(4) 0.000
O1 0.012(4) 0.015(4) 0.011(4) 0.001(3) -0.003(3) -0.006(3)
O2 0.013(5) 0.015(4) 0.021(4) 0.004(3) 0.004(3) 0.000(3)
O3 0.009(4) 0.016(4) 0.017(4) 0.001(3) 0.005(3) -0.004(3)
O4 0.016(5) 0.018(4) 0.015(4) -0.006(3) 0.010(3) -0.006(3)
O5 0.025(5) 0.016(4) 0.010(4) -0.003(3) -0.002(3) 0.003(3)
O6 0.016(5) 0.017(4) 0.020(4) 0.000(3) 0.003(3) 0.007(3)
O7 0.017(5) 0.019(4) 0.010(4) 0.003(3) 0.004(3) 0.001(3)
O8 0.015(4) 0.013(4) 0.015(4) -0.002(3) -0.005(3) 0.000(3)
O9 0.020(5) 0.029(5) 0.019(4) -0.003(4) 0.012(4) -0.002(4)
O10 0.017(6) 0.015(6) 0.017(6) 0.000 -0.009(5) 0.000

loop_
_atom_type_symbol
_atom_type_description
_atom_type_scat_dispersion_real
_atom_type_scat_dispersion_imag
_atom_type_scat_source
O O 0.0106 0.0060 'International Tables Vol C Tables 4.2.6.8 and 6.1.1.4'
Ba Ba -0.3244 2.2819 'International Tables Vol C Tables 4.2.6.8 and 6.1.1.4'
As As 0.0499 2.0058 'International Tables Vol C Tables 4.2.6.8 and 6.1.1.4'
U U -9.6767 9.6646 'International Tables Vol C Tables 4.2.6.8 and 6.1.1.4'

loop_
_geom_angle_atom_site_label_1
_geom_angle_atom_site_label_2
_geom_angle_atom_site_label_3
_geom_angle
_geom_angle_site_symmetry_1
_geom_angle_site_symmetry_3
O5 U1 O7 179.7(4) . .
O5 U1 O1 95.2(4) . .
O7 U1 O1 84.5(4) . .
O5 U1 O4 97.4(3) . 6_556
O7 U1 O4 82.5(3) . 6_556
O1 U1 O4 83.7(3) . 6_556
O5 U1 O2 81.6(4) . 4_546
O7 U1 O2 98.6(4) . 4_546
O1 U1 O2 161.6(3) . 4_546
O4 U1 O2 78.8(3) 6_556 4_546
O5 U1 O3 92.9(3) . .
O7 U1 O3 87.3(3) . .
O1 U1 O3 129.6(3) . .
O4 U1 O3 144.1(3) 6_556 .
O2 U1 O3 68.8(3) 4_546 .
O5 U1 O8 102.0(3) . .
O7 U1 O8 77.9(3) . .
O1 U1 O8 66.5(3) . .
O4 U1 O8 145.5(3) 6_556 .
O2 U1 O8 132.0(3) 4_546 .
O3 U1 O8 63.2(3) . .
O5 U1 As1 105.7(3) . .
O7 U1 As1 74.3(3) . .
O1 U1 As1 98.5(2) . .
O4 U1 As1 156.4(2) 6_556 .
O2 U1 As1 99.8(2) 4_546 .
O3 U1 As1 32.0(2) . .
O8 U1 As1 32.60(18) . .
O5 U1 Ba2 136.2(3) . .
O7 U1 Ba2 43.6(3) . .
O1 U1 Ba2 50.2(2) . .
O4 U1 Ba2 103.1(2) 6_556 .
O2 U1 Ba2 140.0(2) 4_546 .
O3 U1 Ba2 92.6(2) . .
O8 U1 Ba2 44.36(19) . .
As1 U1 Ba2 62.81(2) . .
O5 U1 Ba1 42.4(3) . .
O7 U1 Ba1 137.8(3) . .
O1 U1 Ba1 129.2(2) . .
O4 U1 Ba1 78.0(2) 6_556 .
O2 U1 Ba1 41.0(2) 4_546 .
O3 U1 Ba1 87.0(2) . .
O8 U1 Ba1 134.33(19) . .
As1 U1 Ba1 116.50(3) . .
Ba2 U1 Ba1 178.508(19) . .
O2 As1 O4 106.2(4) . .
O2 As1 O3 116.6(4) . .
O4 As1 O3 111.5(4) . .
O2 As1 O8 108.7(4) . .
O4 As1 O8 110.5(4) . .
O3 As1 O8 103.3(4) . .
O2 As1 U1 143.2(3) . .
O4 As1 U1 110.5(3) . .
O3 As1 U1 49.3(3) . .
O8 As1 U1 56.9(3) . .
O2 As1 Ba1 52.6(3) . 4_556
O4 As1 Ba1 56.8(3) . 4_556
O3 As1 Ba1 148.6(3) . 4_556
O8 As1 Ba1 108.1(3) . 4_556
U1 As1 Ba1 158.17(4) . 4_556
O2 As1 Ba1 59.0(3) . 7_557
O4 As1 Ba1 131.9(3) . 7_557
O3 As1 Ba1 115.8(3) . 7_557
O8 As1 Ba1 50.8(3) . 7_557
U1 As1 Ba1 94.27(3) . 7_557
Ba1 As1 Ba1 85.09(2) 4_556 7_557
O2 As1 Ba2 125.1(3) . .
O4 As1 Ba2 67.2(3) . .
O3 As1 Ba2 116.0(3) . .
O8 As1 Ba2 43.5(3) . .
U1 As1 Ba2 70.55(2) . .
Ba1 As1 Ba2 87.68(3) 4_556 .
Ba1 As1 Ba2 84.70(3) 7_557 .
O6 As2 O9 113.1(5) . .
O6 As2 O1 119.1(4) . .
O9 As2 O1 108.5(4) . .
O6 As2 O10 108.2(4) . .
O9 As2 O10 111.1(4) . .
O1 As2 O10 95.4(5) . .
O6 As2 Ba2 130.7(3) . .
O9 As2 Ba2 50.8(3) . .
O1 As2 Ba2 58.5(3) . .
O10 As2 Ba2 121.0(2) . .
O6 As2 Ba1 46.9(3) . 7_557
O9 As2 Ba1 75.2(4) . 7_557
O1 As2 Ba1 109.9(3) . 7_557
O10 As2 Ba1 150.9(3) . 7_557
Ba2 As2 Ba1 85.55(3) . 7_557
O6 As2 Ba1 102.2(3) . 3
O9 As2 Ba1 38.1(3) . 3
O1 As2 Ba1 137.1(3) . 3
O10 As2 Ba1 81.6(2) . 3
Ba2 As2 Ba1 86.43(3) . 3
Ba1 As2 Ba1 89.10(3) 7_557 3
O6 As2 Ba2 131.1(3) . 5_657
O9 As2 Ba2 114.5(3) . 5_657
O1 As2 Ba2 53.2(3) . 5_657
O10 As2 Ba2 42.7(4) . 5_657
Ba2 As2 Ba2 89.29(3) . 5_657
Ba1 As2 Ba2 161.82(4) 7_557 5_657
Ba1 As2 Ba2 107.99(3) 3 5_657
O3 Ba1 O9 127.2(3) 6_556 3_445
O3 Ba1 O6 74.4(3) 6_556 4_547
O9 Ba1 O6 87.7(3) 3_445 4_547
O3 Ba1 O8 106.0(3) 6_556 7_557
O9 Ba1 O8 123.8(3) 3_445 7_557
O6 Ba1 O8 90.7(3) 4_547 7_557
O3 Ba1 O6 135.3(3) 6_556 7_557
O9 Ba1 O6 81.9(3) 3_445 7_557
O6 Ba1 O6 147.4(3) 4_547 7_557
O8 Ba1 O6 70.4(2) 7_557 7_557
O3 Ba1 O2 79.5(3) 6_556 4_546
O9 Ba1 O2 95.4(3) 3_445 4_546
O6 Ba1 O2 149.2(3) 4_547 4_546
O8 Ba1 O2 112.2(3) 7_557 4_546
O6 Ba1 O2 62.9(2) 7_557 4_546
O3 Ba1 O4 72.9(2) 6_556 4_546
O9 Ba1 O4 62.7(3) 3_445 4_546
O6 Ba1 O4 102.0(2) 4_547 4_546
O8 Ba1 O4 166.3(2) 7_557 4_546
O6 Ba1 O4 100.5(2) 7_557 4_546
O2 Ba1 O4 54.0(2) 4_546 4_546
O3 Ba1 O2 54.9(2) 6_556 7_557
O9 Ba1 O2 148.2(2) 3_445 7_557
O6 Ba1 O2 61.4(2) 4_547 7_557
O8 Ba1 O2 54.6(2) 7_557 7_557
O6 Ba1 O2 119.6(2) 7_557 7_557
O2 Ba1 O2 114.9(3) 4_546 7_557
O4 Ba1 O2 127.5(2) 4_546 7_557
O3 Ba1 O5 63.3(2) 6_556 .
O9 Ba1 O5 146.9(2) 3_445 .
O6 Ba1 O5 124.2(2) 4_547 .
O8 Ba1 O5 69.4(2) 7_557 .
O6 Ba1 O5 74.6(2) 7_557 .
O2 Ba1 O5 53.2(2) 4_546 .
O4 Ba1 O5 98.7(2) 4_546 .
O2 Ba1 O5 64.9(2) 7_557 .
O3 Ba1 As1 80.50(18) 6_556 4_546
O9 Ba1 As1 73.62(19) 3_445 4_546
O6 Ba1 As1 129.42(19) 4_547 4_546
O8 Ba1 As1 138.78(18) 7_557 4_546
O6 Ba1 As1 76.81(17) 7_557 4_546
O2 Ba1 As1 27.45(17) 4_546 4_546
O4 Ba1 As1 27.82(15) 4_546 4_546
O2 Ba1 As1 131.10(16) 7_557 4_546
O5 Ba1 As1 78.46(15) . 4_546
O3 Ba1 As1 79.35(18) 6_556 7_557
O9 Ba1 As1 145.1(2) 3_445 7_557
O6 Ba1 As1 77.68(18) 4_547 7_557
O8 Ba1 As1 27.35(17) 7_557 7_557
O6 Ba1 As1 93.51(18) 7_557 7_557
O2 Ba1 As1 113.38(17) 4_546 7_557
O4 Ba1 As1 151.13(18) 4_546 7_557
O2 Ba1 As1 27.68(16) 7_557 7_557
O5 Ba1 As1 60.79(15) . 7_557
As1 Ba1 As1 139.18(4) 4_546 7_557
O3 Ba1 As2 148.44(19) 6_556 7_557
O9 Ba1 As2 82.3(2) 3_445 7_557
O6 Ba1 As2 123.1(2) 4_547 7_557
O8 Ba1 As2 52.87(17) 7_557 7_557
O6 Ba1 As2 24.95(18) 7_557 7_557
O2 Ba1 As2 87.56(18) 4_546 7_557
O4 Ba1 As2 121.43(16) 4_546 7_557
O2 Ba1 As2 107.30(16) 7_557 7_557
O5 Ba1 As2 85.87(16) . 7_557
As1 Ba1 As2 100.85(3) 4_546 7_557
As1 Ba1 As2 79.64(3) 7_557 7_557
O10 Ba2 O8 117.02(17) 5_657 2_656
O10 Ba2 O8 117.02(17) 5_657 .
O8 Ba2 O8 126.0(3) 2_656 .
O10 Ba2 O9 128.10(19) 5_657 .
O8 Ba2 O9 81.4(3) 2_656 .
O8 Ba2 O9 65.8(3) . .
O10 Ba2 O9 128.10(19) 5_657 2_656
O8 Ba2 O9 65.8(3) 2_656 2_656
O8 Ba2 O9 81.4(3) . 2_656
O9 Ba2 O9 103.8(4) . 2_656
O10 Ba2 O7 59.60(16) 5_657 .
O8 Ba2 O7 175.0(2) 2_656 .
O8 Ba2 O7 57.6(2) . .
O9 Ba2 O7 103.6(2) . .
O9 Ba2 O7 112.9(3) 2_656 .
O10 Ba2 O7 59.60(16) 5_657 2_656
O8 Ba2 O7 57.6(2) 2_656 2_656
O8 Ba2 O7 175.0(2) . 2_656
O9 Ba2 O7 112.9(3) . 2_656
O9 Ba2 O7 103.6(2) 2_656 2_656
O7 Ba2 O7 119.2(3) . 2_656
O10 Ba2 O1 85.67(15) 5_657 2_656
O8 Ba2 O1 53.5(2) 2_656 2_656
O8 Ba2 O1 131.5(2) . 2_656
O9 Ba2 O1 134.0(2) . 2_656
O9 Ba2 O1 53.0(2) 2_656 2_656
O7 Ba2 O1 121.6(2) . 2_656
O7 Ba2 O1 53.1(2) 2_656 2_656
O10 Ba2 O1 85.67(15) 5_657 .
O8 Ba2 O1 131.5(2) 2_656 .
O8 Ba2 O1 53.5(2) . .
O9 Ba2 O1 53.0(2) . .
O9 Ba2 O1 134.0(2) 2_656 .
O7 Ba2 O1 53.1(2) . .
O7 Ba2 O1 121.6(2) 2_656 .
O1 Ba2 O1 171.3(3) 2_656 .
O10 Ba2 O1 50.08(15) 5_657 6
O8 Ba2 O1 118.8(2) 2_656 6
O8 Ba2 O1 95.8(2) . 6
O9 Ba2 O1 159.1(2) . 6
O9 Ba2 O1 81.8(3) 2_656 6
O7 Ba2 O1 56.3(2) . 6
O7 Ba2 O1 84.6(2) 2_656 6
O1 Ba2 O1 65.4(3) 2_656 6
O1 Ba2 O1 108.6(2) . 6
O10 Ba2 O1 50.08(14) 5_657 5_657
O8 Ba2 O1 95.8(2) 2_656 5_657
O8 Ba2 O1 118.8(2) . 5_657
O9 Ba2 O1 81.8(3) . 5_657
O9 Ba2 O1 159.1(2) 2_656 5_657
O7 Ba2 O1 84.6(2) . 5_657
O7 Ba2 O1 56.3(2) 2_656 5_657
O1 Ba2 O1 108.6(2) 2_656 5_657
O1 Ba2 O1 65.4(3) . 5_657
O1 Ba2 O1 100.2(3) 6 5_657
O10 Ba2 As2 109.69(2) 5_657 .
O8 Ba2 As2 106.94(17) 2_656 .
O8 Ba2 As2 53.32(17) . .
O9 Ba2 As2 26.07(18) . .
O9 Ba2 As2 118.85(18) 2_656 .
O7 Ba2 As2 77.97(16) . .
O7 Ba2 As2 123.32(16) 2_656 .
O1 Ba2 As2 160.06(16) 2_656 .
O1 Ba2 As2 27.23(15) . .
O1 Ba2 As2 134.23(16) 6 .
O1 Ba2 As2 74.62(16) 5_657 .
As2 O1 U1 130.9(5) . .
As2 O1 Ba2 94.3(3) . .
U1 O1 Ba2 95.7(2) . .
As2 O1 Ba2 101.4(3) . 5_657
U1 O1 Ba2 117.3(3) . 5_657
Ba2 O1 Ba2 114.6(3) . 5_657
As1 O2 U1 135.1(5) . 4_556
As1 O2 Ba1 99.9(4) . 4_556
U1 O2 Ba1 107.0(3) 4_556 4_556
As1 O2 Ba1 93.3(3) . 7_557
U1 O2 Ba1 110.5(3) 4_556 7_557
Ba1 O2 Ba1 108.5(3) 4_556 7_557
As1 O3 U1 98.6(4) . .
As1 O3 Ba1 130.7(4) . 6
U1 O3 Ba1 124.8(3) . 6
As1 O4 U1 130.9(4) . 6
As1 O4 Ba1 95.3(3) . 4_556
U1 O4 Ba1 126.7(3) 6 4_556
U1 O5 Ba1 115.3(4) . .
As2 O6 Ba1 129.7(4) . 4_557
As2 O6 Ba1 108.2(4) . 7_557
Ba1 O6 Ba1 120.4(3) 4_557 7_557
U1 O7 Ba2 112.7(4) . .
As1 O8 U1 90.5(3) . .
As1 O8 Ba1 101.9(4) . 7_557
U1 O8 Ba1 129.1(3) . 7_557
As1 O8 Ba2 112.5(4) . .
U1 O8 Ba2 95.6(3) . .
Ba1 O8 Ba2 122.9(3) 7_557 .
As2 O9 Ba1 119.8(5) . 3
As2 O9 Ba2 103.1(4) . .
Ba1 O9 Ba2 130.9(3) 3 .
As2 O10 As2 135.2(7) 2_657 .
As2 O10 Ba2 112.4(4) 2_657 5_657
As2 O10 Ba2 112.4(4) . 5_657

loop_
_geom_bond_atom_site_label_1
_geom_bond_atom_site_label_2
_geom_bond_distance
_geom_bond_site_symmetry_2
U1 O5 1.774(9) .
U1 O7 1.782(9) .
U1 O1 2.309(8) .
U1 O4 2.308(8) 6_556
U1 O2 2.339(9) 4_546
U1 O3 2.420(9) .
U1 O8 2.643(9) .
U1 As1 3.1544(11) .
U1 Ba2 4.0913(6) .
U1 Ba1 4.2284(9) .
As1 O2 1.685(9) .
As1 O4 1.687(8) .
As1 O3 1.692(8) .
As1 O8 1.700(8) .
As1 Ba1 3.5997(13) 4_556
As1 Ba1 3.6205(12) 7_557
As1 Ba2 3.8594(12) .
As2 O6 1.656(9) .
As2 O9 1.667(9) .
As2 O1 1.695(8) .
As2 O10 1.762(5) .
As2 Ba2 3.6937(12) .
As2 Ba1 3.7304(13) 7_557
As2 Ba1 3.8545(14) 3
As2 Ba2 3.8701(14) 5_657
Ba1 O3 2.655(8) 6_556
Ba1 O9 2.744(10) 3_445
Ba1 O6 2.761(9) 4_547
Ba1 O8 2.866(8) 7_557
Ba1 O6 2.866(9) 7_557
Ba1 O2 2.904(9) 4_546
Ba1 O4 3.027(8) 4_546
Ba1 O2 3.109(9) 7_557
Ba1 O5 3.155(10) .
Ba1 As1 3.5997(13) 4_546
Ba1 As1 3.6205(12) 7_557
Ba1 As2 3.7304(13) 7_557
Ba2 O10 2.839(12) 5_657
Ba2 O8 2.874(9) 2_656
Ba2 O8 2.874(9) .
Ba2 O9 2.939(9) .
Ba2 O9 2.939(9) 2_656
Ba2 O7 3.059(9) .
Ba2 O7 3.059(9) 2_656
Ba2 O1 3.157(8) 2_656
Ba2 O1 3.157(8) .
Ba2 O1 3.161(8) 6
Ba2 O1 3.161(8) 5_657
O1 Ba2 3.161(8) 5_657
O2 U1 2.339(9) 4_556
O2 Ba1 2.904(9) 4_556
O2 Ba1 3.109(9) 7_557
O3 Ba1 2.655(8) 6
O4 U1 2.308(8) 6
O4 Ba1 3.027(8) 4_556
O6 Ba1 2.761(9) 4_557
O6 Ba1 2.866(9) 7_557
O8 Ba1 2.866(8) 7_557
O9 Ba1 2.744(10) 3
O10 As2 1.762(5) 2_657
O10 Ba2 2.839(12) 5_657
